data_4511439
loop_
_publ_author_name
'Clark, Thomas E.'
'Makha, Mohamed'
'Raston, Colin L.'
'Sobolev, Alexandre N.'

_publ_section_title
;
 Varying the Interplay of Calix[5]arenes through Chloromethane Inclusion
;
_journal_issue 12
_journal_name_full 'Crystal Growth &amp; Design'
_journal_page_first 2783
_journal_paper_doi 10.1021/cg0605279
_journal_volume 6
_journal_year 2006
_chemical_formula_moiety 'C35 H30 O5, 2(C H2 Cl2)'
_chemical_formula_sum 'C37 H34 Cl4 O5'
_chemical_formula_weight 700.44
_chemical_name_systematic
; 
 ? 
;
_space_group_IT_number 62
_symmetry_cell_setting orthorhombic
_symmetry_space_group_name_Hall '-P 2ac 2n'
_symmetry_space_group_name_H-M 'P n m a'
_atom_sites_solution_hydrogens geom
_atom_sites_solution_primary direct
_atom_sites_solution_secondary difmap
_audit_creation_method SHELXL-97
_cell_angle_alpha 90.0
_cell_angle_beta 90.0
_cell_angle_gamma 90.0
_cell_formula_units_Z 4
_cell_length_a 23.140(3)
_cell_length_b 14.940(3)
_cell_length_c 9.609(1)
_cell_measurement_reflns_used 7894
_cell_measurement_temperature 153(2)
_cell_measurement_theta_max 24.92
_cell_measurement_theta_min 2.23
_cell_volume 3321.9(9)
_computing_cell_refinement 'Bruker SAINT'
_computing_data_collection 'Bruker SMART'
_computing_data_reduction 'Bruker SAINT'
_computing_molecular_graphics 'Bruker SHELXTL, v. 5.1'
_computing_publication_material 'Bruker SHELXTL, v. 5.1'
_computing_structure_refinement 'Bruker SHELXTL, v. 5.1'
_computing_structure_solution 'Bruker SHELXTL, v. 5.1'
_diffrn_ambient_temperature 153(2)
_diffrn_measured_fraction_theta_full 0.986
_diffrn_measured_fraction_theta_max 0.986
_diffrn_measurement_device_type 'Bruker AXS CCD'
_diffrn_measurement_method '\w scans'
_diffrn_radiation_monochromator graphite
_diffrn_radiation_source 'sealed tube'
_diffrn_radiation_type MoK\a
_diffrn_radiation_wavelength 0.71073
_diffrn_reflns_av_R_equivalents 0.0252
_diffrn_reflns_av_sigmaI/netI 0.0166
_diffrn_reflns_limit_h_max 27
_diffrn_reflns_limit_h_min -27
_diffrn_reflns_limit_k_max 17
_diffrn_reflns_limit_k_min -17
_diffrn_reflns_limit_l_max 10
_diffrn_reflns_limit_l_min -11
_diffrn_reflns_number 19827
_diffrn_reflns_theta_full 25.03
_diffrn_reflns_theta_max 25.03
_diffrn_reflns_theta_min 1.76
_exptl_absorpt_coefficient_mu 0.400
_exptl_absorpt_correction_T_max 0.9424
_exptl_absorpt_correction_T_min 0.8564
_exptl_absorpt_correction_type multi-scan
_exptl_absorpt_process_details 'SADABS - Bruker area detector absorption corrections'
_exptl_crystal_colour colorless
_exptl_crystal_density_diffrn 1.401
_exptl_crystal_density_meas ?
_exptl_crystal_density_method 'not measured'
_exptl_crystal_description rod
_exptl_crystal_F_000 1456
_exptl_crystal_size_max 0.40
_exptl_crystal_size_mid 0.20
_exptl_crystal_size_min 0.15
_refine_diff_density_max 0.840
_refine_diff_density_min -1.079
_refine_diff_density_rms 0.104
_refine_ls_extinction_method none
_refine_ls_goodness_of_fit_ref 1.068
_refine_ls_hydrogen_treatment constr
_refine_ls_matrix_type fullcycle
_refine_ls_number_parameters 235
_refine_ls_number_reflns 3014
_refine_ls_number_restraints 34
_refine_ls_restrained_S_all 1.065
_refine_ls_R_factor_all 0.1092
_refine_ls_R_factor_gt 0.0929
_refine_ls_shift/su_max 0.083
_refine_ls_shift/su_mean 0.006
_refine_ls_structure_factor_coef Fsqd
_refine_ls_weighting_details 'calc w=1/[\s^2^(Fo^2^)+(0.1617P)^2^+6.9834P] where P=(Fo^2^+2Fc^2^)/3'
_refine_ls_weighting_scheme calc
_refine_ls_wR_factor_gt 0.2544
_refine_ls_wR_factor_ref 0.2773
_reflns_number_gt 2431
_reflns_number_total 3014
_reflns_threshold_expression >2sigma(I)
_cod_data_source_file cg0605279si20060804_034354.cif
_cod_data_source_block tc039
_cod_depositor_comments
;
The following automatic conversions were performed:

'_symmetry_cell_setting' value 'Orthorhombic' changed to
'orthorhombic' according to
/usr/data/users/saulius/automatic-downloads/retrospective/ACS/lib/dictionaries/cif_core.dic
dictionary named 'cif_core.dic' version 2.4.2 from 2011-04-26.

Automatic conversion script
Id: cif_fix_values 2281 2013-09-26 08:29:07Z andrius 

The following automatic conversions were performed:

'_exptl_crystal_density_meas' value 'not measured' was changed to '?'
- the value is perceived as not measured.

Automatic conversion script
Id: cif_fix_values 3008 2015-01-20 13:52:24Z robertas 
;
_cod_database_code 4511439

loop_
_symmetry_equiv_pos_as_xyz
'x, y, z'
'-x+1/2, -y, z+1/2'
'-x, y+1/2, -z'
'x+1/2, -y+1/2, -z+1/2'
'-x, -y, -z'
'x-1/2, y, -z-1/2'
'x, -y-1/2, z'
'-x-1/2, y-1/2, z-1/2'

loop_
_atom_site_label
_atom_site_type_symbol
_atom_site_fract_x
_atom_site_fract_y
_atom_site_fract_z
_atom_site_U_iso_or_equiv
_atom_site_adp_type
_atom_site_occupancy
_atom_site_symmetry_multiplicity
_atom_site_calc_flag
_atom_site_refinement_flags
_atom_site_disorder_assembly
_atom_site_disorder_group
O1 O 0.23594(14) 0.2500 0.1586(3) 0.0308(8) Uani 1 2 d S . .
H1 H 0.2134 0.2064 0.1491 0.046 Uiso 0.50 1 calc PR . .
C11 C 0.25853(19) 0.2500 0.2935(5) 0.0270(10) Uani 1 2 d S . .
C12 C 0.27056(13) 0.1684(2) 0.3570(3) 0.0274(7) Uani 1 1 d . . .
C13 C 0.28964(14) 0.1698(2) 0.4953(3) 0.0303(8) Uani 1 1 d . . .
H13 H 0.2970 0.1151 0.5424 0.036 Uiso 1 1 calc R . .
C14 C 0.2979(2) 0.2500 0.5636(5) 0.0335(11) Uani 1 2 d S . .
H14 H 0.3093 0.2500 0.6586 0.040 Uiso 1 2 calc SR . .
C1 C 0.26937(14) 0.0803(2) 0.2774(4) 0.0298(8) Uani 1 1 d . . .
H1A H 0.2720 0.0942 0.1768 0.036 Uiso 1 1 calc R . .
H1B H 0.3045 0.0462 0.3025 0.036 Uiso 1 1 calc R . .
O2 O 0.16163(10) 0.10322(17) 0.1322(3) 0.0343(6) Uani 1 1 d . . .
H2 H 0.1285 0.1255 0.1396 0.051 Uiso 0.50 1 calc PR A 1
H2' H 0.1867 0.1418 0.1521 0.051 Uiso 0.50 1 calc PR A 2
C21 C 0.16673(14) 0.0314(2) 0.2216(3) 0.0287(7) Uani 1 1 d . . .
C22 C 0.12200(15) -0.0316(2) 0.2288(4) 0.0314(8) Uani 1 1 d . . .
C23 C 0.12800(15) -0.1034(2) 0.3191(4) 0.0346(8) Uani 1 1 d . . .
H23 H 0.0978 -0.1463 0.3257 0.042 Uiso 1 1 calc R . .
C24 C 0.17716(16) -0.1141(2) 0.4001(4) 0.0363(8) Uani 1 1 d . . .
H24 H 0.1801 -0.1625 0.4639 0.044 Uiso 1 1 calc R . .
C25 C 0.22204(15) -0.0528(2) 0.3863(4) 0.0322(8) Uani 1 1 d . . .
H25 H 0.2564 -0.0612 0.4387 0.039 Uiso 1 1 calc R . .
C26 C 0.21789(14) 0.0198(2) 0.2986(3) 0.0289(8) Uani 1 1 d . . .
C2 C 0.07001(15) -0.0254(2) 0.1337(4) 0.0349(8) Uani 1 1 d . . .
H2A H 0.0553 -0.0866 0.1162 0.042 Uiso 1 1 calc R . .
H2B H 0.0826 -0.0003 0.0433 0.042 Uiso 1 1 calc R . .
O3 O 0.04892(10) 0.15589(18) 0.0469(3) 0.0385(6) Uani 1 1 d . . .
H3 H 0.0467 0.2119 0.0521 0.058 Uiso 0.50 1 calc PR B 1
H3' H 0.0825 0.1390 0.0672 0.058 Uiso 0.50 1 calc PR B 2
C31 C 0.00996(14) 0.1178(2) 0.1381(4) 0.0304(8) Uani 1 1 d . . .
C32 C -0.04048(14) 0.1642(2) 0.1729(4) 0.0330(8) Uani 1 1 d . . .
C33 C -0.07691(16) 0.1266(3) 0.2709(5) 0.0428(10) Uani 1 1 d . . .
H33 H -0.1110 0.1579 0.2973 0.051 Uiso 1 1 calc R . .
C34 C -0.06495(17) 0.0445(3) 0.3314(5) 0.0511(11) Uani 1 1 d . . .
H34 H -0.0893 0.0211 0.4022 0.061 Uiso 1 1 calc R . .
C35 C -0.01701(16) -0.0030(3) 0.2873(5) 0.0446(10) Uani 1 1 d . . .
H35 H -0.0098 -0.0606 0.3251 0.053 Uiso 1 1 calc R . .
C36 C 0.02056(14) 0.0318(2) 0.1896(4) 0.0340(8) Uani 1 1 d . . .
C3 C -0.0571(2) 0.2500 0.1001(6) 0.0368(12) Uani 1 2 d S . .
H3A H -0.0392 0.2500 0.0066 0.044 Uiso 1 2 calc SR . .
H3B H -0.0996 0.2500 0.0867 0.044 Uiso 1 2 calc SR . .
C01 C 0.0560(9) 0.2211(10) 0.4723(19) 0.095(9) Uiso 0.25 1 d PD C -1
H01A H 0.0764 0.1644 0.4932 0.114 Uiso 0.25 1 calc PR C -1
H01B H 0.0297 0.2094 0.3931 0.114 Uiso 0.25 1 calc PR C -1
Cl1 Cl 0.0150(2) 0.2489(13) 0.6133(6) 0.100(2) Uiso 0.50 2 d SPD C -1
Cl2 Cl 0.1060(4) 0.2978(7) 0.4203(11) 0.150(4) Uiso 0.25 1 d PD C -1
C02 C 0.1767(4) 0.2318(4) 0.785(3) 0.092(7) Uiso 0.25 1 d PD D -1
H02A H 0.1996 0.2229 0.8706 0.110 Uiso 0.25 1 calc PR D -1
H02B H 0.2045 0.2412 0.7077 0.110 Uiso 0.25 1 calc PR D -1
Cl3 Cl 0.1399(2) 0.1354(3) 0.7521(5) 0.0527(10) Uiso 0.25 1 d PD D -1
Cl4 Cl 0.1377(2) 0.3275(3) 0.8040(6) 0.0638(13) Uiso 0.25 1 d PD D -1
C01' C 0.0528(7) 0.3153(13) 0.471(2) 0.073(6) Uiso 0.25 1 d PD E -2
H01C H 0.0310 0.3531 0.4042 0.087 Uiso 0.25 1 calc PR E -2
H01D H 0.0711 0.3559 0.5390 0.087 Uiso 0.25 1 calc PR E -2
Cl1' Cl 0.00467(17) 0.249(2) 0.5570(4) 0.0711(10) Uiso 0.50 2 d SPD E -2
Cl2' Cl 0.10599(17) 0.2619(5) 0.3815(4) 0.0661(14) Uiso 0.25 1 d PD E -2
C02' C 0.1799(5) 0.2298(7) 0.7323(14) 0.050(4) Uiso 0.25 1 d PD F -2
H02C H 0.2205 0.2221 0.7621 0.060 Uiso 0.25 1 calc PR F -2
H02D H 0.1804 0.2622 0.6425 0.060 Uiso 0.25 1 calc PR F -2
Cl3' Cl 0.1511(7) 0.1266(7) 0.7045(16) 0.199(6) Uiso 0.25 1 d PD F -2
Cl4' Cl 0.1458(4) 0.2952(6) 0.8516(10) 0.138(3) Uiso 0.25 1 d PD F -2

loop_
_atom_site_aniso_label
_atom_site_aniso_U_11
_atom_site_aniso_U_22
_atom_site_aniso_U_33
_atom_site_aniso_U_23
_atom_site_aniso_U_13
_atom_site_aniso_U_12
O1 0.0288(17) 0.043(2) 0.0210(16) 0.000 -0.0063(13) 0.000
C11 0.020(2) 0.040(3) 0.020(2) 0.000 -0.0008(17) 0.000
C12 0.0177(15) 0.0376(19) 0.0269(17) -0.0003(14) 0.0005(12) -0.0010(13)
C13 0.0266(16) 0.0368(19) 0.0276(17) 0.0034(15) -0.0037(14) 0.0008(14)
C14 0.031(3) 0.045(3) 0.024(2) 0.000 -0.007(2) 0.000
C1 0.0208(16) 0.0374(19) 0.0314(18) -0.0019(15) -0.0004(13) 0.0044(14)
O2 0.0278(12) 0.0393(14) 0.0356(13) -0.0014(11) -0.0024(10) 0.0014(10)
C21 0.0256(17) 0.0319(17) 0.0287(17) -0.0082(14) 0.0002(13) 0.0042(13)
C22 0.0249(17) 0.0328(18) 0.0365(19) -0.0125(15) -0.0011(14) 0.0042(14)
C23 0.0273(18) 0.0331(19) 0.043(2) -0.0107(16) 0.0023(15) -0.0010(14)
C24 0.0335(19) 0.0340(19) 0.041(2) -0.0043(16) -0.0023(16) 0.0004(15)
C25 0.0278(17) 0.0361(19) 0.0327(18) -0.0055(15) -0.0041(14) 0.0021(14)
C26 0.0244(17) 0.0347(18) 0.0277(17) -0.0095(14) 0.0004(13) 0.0034(14)
C2 0.0271(17) 0.0344(19) 0.043(2) -0.0127(16) -0.0065(15) 0.0014(14)
O3 0.0301(13) 0.0500(16) 0.0355(14) -0.0032(12) 0.0015(10) -0.0028(11)
C31 0.0231(16) 0.0347(18) 0.0333(18) -0.0055(15) -0.0054(13) -0.0030(13)
C32 0.0209(16) 0.0337(19) 0.044(2) -0.0044(16) -0.0091(14) -0.0018(14)
C33 0.0260(18) 0.038(2) 0.065(3) -0.0004(19) 0.0050(17) 0.0021(15)
C34 0.032(2) 0.044(2) 0.077(3) 0.011(2) 0.013(2) -0.0013(18)
C35 0.034(2) 0.035(2) 0.065(3) 0.0054(19) 0.0008(18) 0.0027(16)
C36 0.0220(17) 0.0352(19) 0.045(2) -0.0079(16) -0.0062(14) -0.0003(14)
C3 0.022(2) 0.038(3) 0.049(3) 0.000 -0.008(2) 0.000

loop_
_atom_type_symbol
_atom_type_description
_atom_type_scat_dispersion_real
_atom_type_scat_dispersion_imag
_atom_type_scat_source
C C 0.0033 0.0016 'International Tables Vol C Tables 4.2.6.8 and 6.1.1.4'
H H 0.0000 0.0000 'International Tables Vol C Tables 4.2.6.8 and 6.1.1.4'
O O 0.0106 0.0060 'International Tables Vol C Tables 4.2.6.8 and 6.1.1.4'
Cl Cl 0.1484 0.1585 'International Tables Vol C Tables 4.2.6.8 and 6.1.1.4'

loop_
_geom_angle_atom_site_label_1
_geom_angle_atom_site_label_2
_geom_angle_atom_site_label_3
_geom_angle
_geom_angle_site_symmetry_1
_geom_angle_site_symmetry_3
C12 C11 C12 122.3(4) 7_565 .
C12 C11 O1 118.8(2) 7_565 .
C12 C11 O1 118.8(2) . .
C11 C12 C13 117.7(3) . .
C11 C12 C1 122.2(3) . .
C13 C12 C1 119.7(3) . .
C14 C13 C12 120.6(3) . .
C13 C14 C13 120.6(4) . 7_565
C26 C1 C12 117.7(3) . .
O2 C21 C22 119.4(3) . .
O2 C21 C26 119.7(3) . .
C22 C21 C26 120.8(3) . .
C23 C22 C21 118.5(3) . .
C23 C22 C2 120.4(3) . .
C21 C22 C2 121.0(3) . .
C22 C23 C24 121.5(3) . .
C23 C24 C25 118.9(4) . .
C26 C25 C24 121.7(3) . .
C25 C26 C21 118.6(3) . .
C25 C26 C1 120.0(3) . .
C21 C26 C1 121.3(3) . .
C22 C2 C36 114.7(3) . .
O3 C31 C32 119.6(3) . .
O3 C31 C36 119.3(3) . .
C32 C31 C36 121.1(3) . .
C33 C32 C31 118.1(3) . .
C33 C32 C3 120.3(4) . .
C31 C32 C3 121.5(4) . .
C32 C33 C34 121.6(4) . .
C35 C34 C33 119.0(4) . .
C36 C35 C34 121.4(4) . .
C35 C36 C31 118.4(3) . .
C35 C36 C2 120.1(3) . .
C31 C36 C2 121.4(3) . .
C32 C3 C32 116.1(4) 7_565 .
Cl2 C01 Cl1 116.6(6) . .
Cl4 C02 Cl3 117.8(5) . .
Cl2' C01' Cl1' 116.6(4) . .
Cl4' C02' Cl3' 116.4(5) . .

loop_
_geom_bond_atom_site_label_1
_geom_bond_atom_site_label_2
_geom_bond_distance
_geom_bond_site_symmetry_2
O1 C11 1.397(5) .
C11 C12 1.392(4) 7_565
C11 C12 1.392(4) .
C12 C13 1.400(5) .
C12 C1 1.523(5) .
C13 C14 1.379(4) .
C14 C13 1.379(4) 7_565
C1 C26 1.509(5) .
O2 C21 1.379(4) .
C21 C22 1.402(5) .
C21 C26 1.407(5) .
C22 C23 1.387(5) .
C22 C2 1.514(5) .
C23 C24 1.388(5) .
C24 C25 1.392(5) .
C25 C26 1.376(5) .
C2 C36 1.525(5) .
O3 C31 1.380(4) .
C31 C32 1.398(5) .
C31 C36 1.399(5) .
C32 C33 1.382(6) .
C32 C3 1.511(5) .
C33 C34 1.387(6) .
C34 C35 1.383(6) .
C35 C36 1.381(6) .
C3 C32 1.511(5) 7_565
C01 Cl2 1.703(4) .
C01 Cl1 1.706(4) .
C02 Cl4 1.701(4) .
C02 Cl3 1.703(4) .
C01' Cl2' 1.699(4) .
C01' Cl1' 1.702(4) .
C02' Cl4' 1.701(4) .
C02' Cl3' 1.701(4) .

loop_
_geom_hbond_atom_site_label_D
_geom_hbond_atom_site_label_H
_geom_hbond_atom_site_label_A
_geom_hbond_distance_DH
_geom_hbond_distance_HA
_geom_hbond_distance_DA
_geom_hbond_angle_DHA
_geom_hbond_site_symmetry_A
O1 H1 O2 0.84 1.96 2.798(3) 178.3 .
O2 H2 O3 0.84 2.09 2.845(3) 148.5 .
O3 H3 O3 0.84 1.98 2.812(5) 173.1 7_565
O3 H3' O2 0.84 2.01 2.845(3) 175.0 .
O2 H2' O1 0.84 1.98 2.798(3) 165.0 .

loop_
_geom_torsion_atom_site_label_1
_geom_torsion_atom_site_label_2
_geom_torsion_atom_site_label_3
_geom_torsion_atom_site_label_4
_geom_torsion
_geom_torsion_site_symmetry_1
_geom_torsion_site_symmetry_4
C12 C11 C12 C13 6.9(6) 7_565 .
O1 C11 C12 C13 -176.0(3) . .
C12 C11 C12 C1 -166.9(3) 7_565 .
O1 C11 C12 C1 10.2(5) . .
C11 C12 C13 C14 -2.1(5) . .
C1 C12 C13 C14 171.9(3) . .
C12 C13 C14 C13 -2.6(7) . 7_565
C11 C12 C1 C26 -103.8(4) . .
C13 C12 C1 C26 82.5(4) . .
O2 C21 C22 C23 179.9(3) . .
C26 C21 C22 C23 3.4(5) . .
O2 C21 C22 C2 3.9(5) . .
C26 C21 C22 C2 -172.7(3) . .
C21 C22 C23 C24 -0.7(5) . .
C2 C22 C23 C24 175.3(3) . .
C22 C23 C24 C25 -2.2(5) . .
C23 C24 C25 C26 2.5(5) . .
C24 C25 C26 C21 0.0(5) . .
C24 C25 C26 C1 -174.8(3) . .
O2 C21 C26 C25 -179.5(3) . .
C22 C21 C26 C25 -3.0(5) . .
O2 C21 C26 C1 -4.8(5) . .
C22 C21 C26 C1 171.7(3) . .
C12 C1 C26 C25 -100.5(4) . .
C12 C1 C26 C21 84.8(4) . .
C23 C22 C2 C36 95.6(4) . .
C21 C22 C2 C36 -88.5(4) . .
O3 C31 C32 C33 -176.2(3) . .
C36 C31 C32 C33 6.5(5) . .
O3 C31 C32 C3 7.6(5) . .
C36 C31 C32 C3 -169.7(3) . .
C31 C32 C33 C34 -1.4(6) . .
C3 C32 C33 C34 174.9(4) . .
C32 C33 C34 C35 -3.4(7) . .
C33 C34 C35 C36 3.2(7) . .
C34 C35 C36 C31 1.7(6) . .
C34 C35 C36 C2 -174.6(4) . .
O3 C31 C36 C35 176.0(3) . .
C32 C31 C36 C35 -6.7(5) . .
O3 C31 C36 C2 -7.7(5) . .
C32 C31 C36 C2 169.6(3) . .
C22 C2 C36 C35 -79.5(4) . .
C22 C2 C36 C31 104.3(4) . .
C33 C32 C3 C32 87.2(5) . 7_565
C31 C32 C3 C32 -96.6(5) . 7_565
